data_4070791
loop_
_publ_author_name
'Datta, Simmi'
'Gamer, Michael T.'
'Roesky, Peter W.'

_publ_section_title
;
 Aminotroponiminate Complexes of the Heavy Alkaline Earth and the Divalent
 Lanthanide Metals as Catalysts for the Hydroamination/Cyclization
 Reaction
;
_journal_issue 6
_journal_name_full Organometallics
_journal_page_first 1207
_journal_paper_doi 10.1021/om701014d
_journal_volume 27
_journal_year 2008
_chemical_absolute_configuration rmad
_chemical_formula_moiety 'C27 H53 Eu N3 O2 Si2'
_chemical_formula_sum 'C27 H53 Eu N3 O2 Si2'
_chemical_formula_weight 659.86
_chemical_name_systematic
; 
 ? 
;
_space_group_IT_number 4
_symmetry_cell_setting monoclinic
_symmetry_Int_Tables_number 4
_symmetry_space_group_name_Hall 'P 2yb'
_symmetry_space_group_name_H-M 'P 1 21 1'
_atom_sites_solution_hydrogens geom
_atom_sites_solution_primary direct
_atom_sites_solution_secondary difmap
_audit_creation_method SHELXL-97
_cell_angle_alpha 90.00
_cell_angle_beta 95.272(6)
_cell_angle_gamma 90.00
_cell_formula_units_Z 2
_cell_length_a 10.0714(8)
_cell_length_b 14.8719(9)
_cell_length_c 11.2287(9)
_cell_measurement_reflns_used 14759
_cell_measurement_temperature 200(2)
_cell_measurement_theta_max 29.58
_cell_measurement_theta_min 2.74
_cell_volume 1674.7(2)
_computing_cell_refinement 'STOE X-AREA, PLATON (A.L.Spek, 2005)'
_computing_data_collection 'STOE X-AREA'
_computing_data_reduction 'STOE X-RED, PLATON (A.L.Spek, 2005)'
_computing_molecular_graphics 'Diamond 2.1e'
_computing_publication_material 'X-STEP32, Microsoft Word'
_computing_structure_refinement 'SHELXL-97 (Sheldrick, 1997)'
_computing_structure_solution 'SHELXS-97 (Sheldrick, 1997)'
_diffrn_ambient_temperature 200(2)
_diffrn_measured_fraction_theta_full 0.994
_diffrn_measured_fraction_theta_max 0.994
_diffrn_measurement_device_type 'STOE IPDS 2T'
_diffrn_measurement_method 'area detector'
_diffrn_radiation_monochromator graphite
_diffrn_radiation_source 'fine-focus sealed tube'
_diffrn_radiation_type MoK\a
_diffrn_radiation_wavelength 0.71073
_diffrn_reflns_av_R_equivalents 0.0295
_diffrn_reflns_av_sigmaI/netI 0.0291
_diffrn_reflns_limit_h_max 11
_diffrn_reflns_limit_h_min -11
_diffrn_reflns_limit_k_max 17
_diffrn_reflns_limit_k_min -17
_diffrn_reflns_limit_l_max 13
_diffrn_reflns_limit_l_min -12
_diffrn_reflns_number 9306
_diffrn_reflns_theta_full 25.01
_diffrn_reflns_theta_max 25.01
_diffrn_reflns_theta_min 2.85
_exptl_absorpt_coefficient_mu 1.969
_exptl_absorpt_correction_T_max 0.6775
_exptl_absorpt_correction_T_min 0.5281
_exptl_absorpt_correction_type integration
_exptl_absorpt_process_details 'STOE X-RED & X-SHAPE'
_exptl_crystal_colour red
_exptl_crystal_density_diffrn 1.309
_exptl_crystal_density_method 'not measured'
_exptl_crystal_description prism
_exptl_crystal_F_000 686
_exptl_crystal_size_max 0.352
_exptl_crystal_size_mid 0.327
_exptl_crystal_size_min 0.291
_refine_diff_density_max 0.246
_refine_diff_density_min -0.391
_refine_diff_density_rms 0.045
_refine_ls_abs_structure_details 'Flack H D (1983), Acta Cryst. A39, 876-881'
_refine_ls_abs_structure_Flack -0.007(9)
_refine_ls_extinction_method none
_refine_ls_goodness_of_fit_ref 1.003
_refine_ls_hydrogen_treatment constr
_refine_ls_matrix_type full
_refine_ls_number_parameters 325
_refine_ls_number_reflns 5700
_refine_ls_number_restraints 1
_refine_ls_restrained_S_all 1.003
_refine_ls_R_factor_all 0.0239
_refine_ls_R_factor_gt 0.0207
_refine_ls_shift/su_max 0.001
_refine_ls_shift/su_mean 0.000
_refine_ls_structure_factor_coef Fsqd
_refine_ls_weighting_details 'calc w=1/[\s^2^(Fo^2^)+(0.0349P)^2^+0.0000P] where P=(Fo^2^+2Fc^2^)/3'
_refine_ls_weighting_scheme calc
_refine_ls_wR_factor_gt 0.0528
_refine_ls_wR_factor_ref 0.0536
_reflns_number_gt 5308
_reflns_number_total 5700
_reflns_threshold_expression >2sigma(I)
_cod_data_source_file om701014d-file001.cif
_cod_data_source_block 5
_cod_original_sg_symbol_H-M 'P 21'
_cod_database_code 4070791

loop_
_symmetry_equiv_pos_as_xyz
'x, y, z'
'-x, y+1/2, -z'

loop_
_atom_site_label
_atom_site_type_symbol
_atom_site_fract_x
_atom_site_fract_y
_atom_site_fract_z
_atom_site_U_iso_or_equiv
_atom_site_adp_type
_atom_site_occupancy
_atom_site_symmetry_multiplicity
_atom_site_calc_flag
_atom_site_refinement_flags
_atom_site_disorder_assembly
_atom_site_disorder_group
C1 C 0.4632(4) 0.9054(2) 0.4849(3) 0.0368(9) Uani 1 1 d . . .
C2 C 0.3864(4) 0.9290(6) 0.3763(3) 0.0529(9) Uani 1 1 d . . .
H2 H 0.4320 0.9672 0.3259 0.064 Uiso 1 1 calc R . .
C3 C 0.2575(5) 0.9067(3) 0.3300(5) 0.0634(15) Uani 1 1 d . . .
H3 H 0.2292 0.9349 0.2561 0.076 Uiso 1 1 calc R . .
C4 C 0.1654(4) 0.8512(3) 0.3728(4) 0.0579(12) Uani 1 1 d . . .
H4 H 0.0855 0.8406 0.3229 0.069 Uiso 1 1 calc R . .
C5 C 0.1787(4) 0.8099(3) 0.4814(4) 0.0540(11) Uani 1 1 d . . .
H5 H 0.1096 0.7687 0.4949 0.065 Uiso 1 1 calc R . .
C6 C 0.2769(4) 0.8184(3) 0.5754(4) 0.0460(9) Uani 1 1 d . . .
H6 H 0.2620 0.7824 0.6428 0.055 Uiso 1 1 calc R . .
C7 C 0.3965(3) 0.8708(2) 0.5907(3) 0.0361(8) Uani 1 1 d . . .
C8 C 0.6675(4) 0.9448(4) 0.4021(3) 0.0482(13) Uani 1 1 d . . .
H8 H 0.6222 0.9189 0.3268 0.058 Uiso 1 1 calc R . .
C9 C 0.8069(5) 0.9067(3) 0.4220(4) 0.0625(15) Uani 1 1 d . . .
H9A H 0.8535 0.9341 0.4934 0.094 Uiso 1 1 calc R . .
H9B H 0.8556 0.9197 0.3524 0.094 Uiso 1 1 calc R . .
H9C H 0.8020 0.8414 0.4333 0.094 Uiso 1 1 calc R . .
C10 C 0.6747(6) 1.0471(3) 0.3893(5) 0.0728(15) Uani 1 1 d . . .
H10A H 0.5847 1.0712 0.3700 0.109 Uiso 1 1 calc R . .
H10B H 0.7304 1.0622 0.3250 0.109 Uiso 1 1 calc R . .
H10C H 0.7136 1.0733 0.4646 0.109 Uiso 1 1 calc R . .
C11 C 0.3932(4) 0.8638(3) 0.8040(4) 0.0467(9) Uani 1 1 d . . .
H11 H 0.2944 0.8694 0.7858 0.056 Uiso 1 1 calc R . .
C12 C 0.4265(5) 0.7674(3) 0.8442(5) 0.0620(12) Uani 1 1 d . . .
H12A H 0.4054 0.7261 0.7771 0.093 Uiso 1 1 calc R . .
H12B H 0.3738 0.7513 0.9102 0.093 Uiso 1 1 calc R . .
H12C H 0.5217 0.7632 0.8711 0.093 Uiso 1 1 calc R . .
C13 C 0.4384(4) 0.9280(7) 0.9030(3) 0.0688(12) Uani 1 1 d . . .
H13A H 0.5344 0.9209 0.9238 0.103 Uiso 1 1 calc R . .
H13B H 0.3907 0.9150 0.9733 0.103 Uiso 1 1 calc R . .
H13C H 0.4194 0.9898 0.8764 0.103 Uiso 1 1 calc R . .
C14 C 0.8593(6) 0.9721(4) 0.9913(5) 0.0693(16) Uani 1 1 d . . .
H14A H 0.8976 1.0034 0.9257 0.104 Uiso 1 1 calc R . .
H14B H 0.9030 0.9929 1.0679 0.104 Uiso 1 1 calc R . .
H14C H 0.7636 0.9849 0.9880 0.104 Uiso 1 1 calc R . .
C15 C 1.0691(5) 0.8250(5) 1.0054(5) 0.0781(17) Uani 1 1 d . . .
H15A H 1.0869 0.7616 0.9894 0.117 Uiso 1 1 calc R . .
H15B H 1.0983 0.8388 1.0891 0.117 Uiso 1 1 calc R . .
H15C H 1.1179 0.8629 0.9529 0.117 Uiso 1 1 calc R . .
C16 C 0.8095(7) 0.7980(5) 1.1069(4) 0.0798(17) Uani 1 1 d . . .
H16A H 0.7143 0.8125 1.1014 0.120 Uiso 1 1 calc R . .
H16B H 0.8534 0.8230 1.1812 0.120 Uiso 1 1 calc R . .
H16C H 0.8210 0.7326 1.1068 0.120 Uiso 1 1 calc R . .
C17 C 0.7620(8) 0.6176(4) 0.8907(5) 0.0855(19) Uani 1 1 d . . .
H17A H 0.8337 0.6037 0.9530 0.128 Uiso 1 1 calc R . .
H17B H 0.7379 0.5630 0.8447 0.128 Uiso 1 1 calc R . .
H17C H 0.6840 0.6397 0.9279 0.128 Uiso 1 1 calc R . .
C18 C 0.7100(5) 0.6988(3) 0.6440(4) 0.0585(12) Uani 1 1 d . . .
H18A H 0.6215 0.7224 0.6563 0.088 Uiso 1 1 calc R . .
H18B H 0.7023 0.6357 0.6191 0.088 Uiso 1 1 calc R . .
H18C H 0.7484 0.7339 0.5818 0.088 Uiso 1 1 calc R . .
C19 C 0.9903(6) 0.6695(5) 0.7489(5) 0.0805(17) Uani 1 1 d . . .
H19A H 1.0253 0.7129 0.6940 0.121 Uiso 1 1 calc R . .
H19B H 0.9829 0.6103 0.7106 0.121 Uiso 1 1 calc R . .
H19C H 1.0509 0.6658 0.8222 0.121 Uiso 1 1 calc R . .
C20 C 0.5291(6) 1.1296(4) 0.6562(6) 0.0829(19) Uani 1 1 d . . .
H20A H 0.5750 1.1525 0.5881 0.099 Uiso 1 1 calc R . .
H20B H 0.4659 1.0819 0.6263 0.099 Uiso 1 1 calc R . .
C21 C 0.4595(7) 1.2002(4) 0.7073(6) 0.087(2) Uani 1 1 d . . .
H21A H 0.3698 1.1801 0.7251 0.105 Uiso 1 1 calc R . .
H21B H 0.4496 1.2523 0.6521 0.105 Uiso 1 1 calc R . .
C22 C 0.5421(8) 1.2249(4) 0.8195(6) 0.093(2) Uani 1 1 d . . .
H22A H 0.5808 1.2857 0.8120 0.112 Uiso 1 1 calc R . .
H22B H 0.4867 1.2251 0.8879 0.112 Uiso 1 1 calc R . .
C23 C 0.6445(6) 1.1604(4) 0.8379(7) 0.092(2) Uani 1 1 d . . .
H23A H 0.6422 1.1324 0.9177 0.110 Uiso 1 1 calc R . .
H23B H 0.7325 1.1895 0.8345 0.110 Uiso 1 1 calc R . .
C24 C 0.9455(5) 1.1145(3) 0.6819(6) 0.0688(14) Uani 1 1 d . B .
H24A H 0.9571 1.1438 0.7613 0.083 Uiso 1 1 calc R . .
H24B H 0.8700 1.1432 0.6336 0.083 Uiso 1 1 calc R . .
C25 C 1.0689(5) 1.1211(3) 0.6209(6) 0.0714(14) Uani 1 1 d . . .
H25A H 1.0475 1.1433 0.5382 0.086 Uiso 1 1 calc R A 1
H25B H 1.1309 1.1644 0.6637 0.086 Uiso 1 1 calc R A 1
C26A C 1.1327(8) 1.0322(5) 0.6181(8) 0.0542(17) Uiso 0.63 1 d P B 1
H26A H 1.2275 1.0351 0.6500 0.065 Uiso 0.63 1 calc PR B 1
H26B H 1.1267 1.0076 0.5358 0.065 Uiso 0.63 1 calc PR B 1
C26B C 1.1471(13) 1.0413(8) 0.6848(14) 0.053(3) Uiso 0.37 1 d P B 2
H26C H 1.2163 1.0184 0.6354 0.063 Uiso 0.37 1 calc PR B 2
H26D H 1.1906 1.0605 0.7634 0.063 Uiso 0.37 1 calc PR B 2
C27 C 1.0512(4) 0.9757(3) 0.6990(6) 0.0659(13) Uani 1 1 d . . .
H27A H 1.0419 0.9131 0.6692 0.079 Uiso 1 1 calc R B 1
H27B H 1.0941 0.9748 0.7819 0.079 Uiso 1 1 calc R B 1
N1 N 0.4592(3) 0.8879(2) 0.6962(3) 0.0374(6) Uani 1 1 d . B .
N2 N 0.5927(3) 0.9180(3) 0.5042(2) 0.0345(8) Uani 1 1 d . B .
N3 N 0.8173(3) 0.8121(2) 0.8417(3) 0.0375(7) Uani 1 1 d . B .
O1 O 0.6254(3) 1.0936(2) 0.7474(3) 0.0615(9) Uani 1 1 d . B .
O2 O 0.9229(3) 1.01964(19) 0.6938(3) 0.0506(7) Uani 1 1 d . B .
Si1 Si 0.88555(13) 0.84744(10) 0.97644(11) 0.0468(3) Uani 1 1 d . B .
Si2 Si 0.82084(12) 0.70709(8) 0.78707(10) 0.0448(3) Uani 1 1 d . B .
Eu Eu 0.704186(14) 0.931254(11) 0.717538(13) 0.03466(5) Uani 1 1 d . . .

loop_
_atom_site_aniso_label
_atom_site_aniso_U_11
_atom_site_aniso_U_22
_atom_site_aniso_U_33
_atom_site_aniso_U_23
_atom_site_aniso_U_13
_atom_site_aniso_U_12
C1 0.0377(18) 0.032(2) 0.0395(18) 0.0002(13) -0.0007(15) 0.0010(12)
C2 0.0493(18) 0.056(2) 0.0508(19) 0.018(4) -0.0080(15) -0.009(4)
C3 0.057(3) 0.072(4) 0.057(2) 0.005(2) -0.017(2) 0.005(2)
C4 0.041(2) 0.073(3) 0.057(3) -0.012(2) -0.011(2) 0.000(2)
C5 0.039(2) 0.062(3) 0.060(3) -0.021(2) 0.002(2) -0.012(2)
C6 0.041(2) 0.051(2) 0.046(2) -0.0078(18) 0.0068(18) -0.0062(18)
C7 0.0287(17) 0.0321(17) 0.048(2) -0.0029(15) 0.0031(15) 0.0038(14)
C8 0.052(2) 0.054(4) 0.0405(17) -0.003(2) 0.0111(15) -0.014(2)
C9 0.052(2) 0.081(4) 0.057(2) -0.004(2) 0.023(2) -0.003(2)
C10 0.081(4) 0.061(3) 0.079(4) 0.015(3) 0.021(3) -0.015(3)
C11 0.0304(18) 0.067(3) 0.042(2) -0.0036(19) 0.0049(16) -0.0018(18)
C12 0.052(3) 0.075(3) 0.060(3) 0.019(2) 0.013(2) 0.003(2)
C13 0.068(2) 0.095(3) 0.0449(19) -0.010(5) 0.0102(17) -0.020(5)
C14 0.068(4) 0.078(3) 0.061(3) -0.023(3) -0.005(3) -0.009(3)
C15 0.043(3) 0.126(5) 0.062(3) 0.006(3) -0.013(2) 0.003(3)
C16 0.090(4) 0.111(5) 0.040(2) 0.002(3) 0.010(3) -0.020(3)
C17 0.145(6) 0.051(3) 0.064(3) 0.005(2) 0.028(4) -0.006(3)
C18 0.068(3) 0.058(3) 0.048(3) -0.015(2) -0.002(2) 0.005(2)
C19 0.077(4) 0.096(4) 0.069(3) -0.004(3) 0.006(3) 0.044(3)
C20 0.087(4) 0.066(3) 0.089(4) -0.025(3) -0.026(3) 0.038(3)
C21 0.102(5) 0.068(3) 0.086(4) -0.015(3) -0.023(4) 0.034(3)
C22 0.117(5) 0.077(4) 0.080(4) -0.030(3) -0.017(4) 0.045(4)
C23 0.070(4) 0.075(4) 0.123(5) -0.061(4) -0.031(3) 0.023(3)
C24 0.057(3) 0.046(2) 0.105(4) 0.005(3) 0.018(3) 0.000(2)
C25 0.064(3) 0.055(3) 0.098(4) 0.013(3) 0.022(3) -0.006(2)
C27 0.038(2) 0.058(2) 0.102(4) 0.011(3) 0.008(2) 0.009(2)
N1 0.0295(15) 0.0442(15) 0.0384(16) -0.0019(13) 0.0032(12) -0.0019(12)
N2 0.0360(13) 0.029(2) 0.0384(13) -0.0014(14) 0.0021(10) -0.0042(13)
N3 0.0332(15) 0.0421(16) 0.0368(16) 0.0042(14) 0.0012(13) 0.0032(13)
O1 0.0481(18) 0.0475(16) 0.086(2) -0.0233(16) -0.0124(16) 0.0126(14)
O2 0.0308(14) 0.0424(15) 0.079(2) 0.0054(14) 0.0059(13) 0.0016(11)
Si1 0.0387(6) 0.0651(8) 0.0356(6) -0.0014(6) -0.0016(5) -0.0007(6)
Si2 0.0529(7) 0.0427(6) 0.0391(5) 0.0032(5) 0.0062(5) 0.0096(5)
Eu 0.02773(7) 0.03542(8) 0.04005(8) -0.00339(14) -0.00110(5) 0.00005(14)

loop_
_atom_type_symbol
_atom_type_description
_atom_type_scat_dispersion_real
_atom_type_scat_dispersion_imag
_atom_type_scat_source
C C 0.0033 0.0016 'International Tables Vol C Tables 4.2.6.8 and 6.1.1.4'
H H 0.0000 0.0000 'International Tables Vol C Tables 4.2.6.8 and 6.1.1.4'
N N 0.0061 0.0033 'International Tables Vol C Tables 4.2.6.8 and 6.1.1.4'
O O 0.0106 0.0060 'International Tables Vol C Tables 4.2.6.8 and 6.1.1.4'
Si Si 0.0817 0.0704 'International Tables Vol C Tables 4.2.6.8 and 6.1.1.4'
Eu Eu -0.1578 3.6682 'International Tables Vol C Tables 4.2.6.8 and 6.1.1.4'

loop_
_geom_angle_atom_site_label_1
_geom_angle_atom_site_label_2
_geom_angle_atom_site_label_3
_geom_angle
N2 C1 C2 123.8(4)
N2 C1 C7 115.2(3)
C2 C1 C7 120.8(3)
C3 C2 C1 132.4(5)
C4 C3 C2 130.9(4)
C5 C4 C3 125.1(4)
C4 C5 C6 130.3(4)
C5 C6 C7 132.5(4)
N1 C7 C6 122.9(4)
N1 C7 C1 115.6(3)
C6 C7 C1 121.4(3)
N2 C8 C9 108.3(4)
N2 C8 C10 111.8(4)
C9 C8 C10 109.6(4)
N1 C11 C13 108.9(4)
N1 C11 C12 111.5(3)
C13 C11 C12 109.4(5)
C21 C20 O1 108.2(5)
C20 C21 C22 105.5(5)
C23 C22 C21 107.4(5)
C22 C23 O1 108.8(4)
O2 C24 C25 104.9(4)
C26A C25 C24 109.7(5)
C26A C25 C26B 28.9(5)
C24 C25 C26B 98.4(6)
C25 C26A C27 102.8(5)
C27 C26B C25 105.0(9)
C26B C27 O2 107.8(6)
C26B C27 C26A 29.8(6)
O2 C27 C26A 104.7(4)
C7 N1 C11 118.4(3)
C7 N1 Eu 121.1(2)
C11 N1 Eu 119.4(2)
C1 N2 C8 118.5(3)
C1 N2 Eu 120.5(2)
C8 N2 Eu 119.5(2)
Si2 N3 Si1 126.63(19)
Si2 N3 Eu 119.06(15)
Si1 N3 Eu 114.31(16)
C23 O1 C20 106.6(4)
C23 O1 Eu 136.5(3)
C20 O1 Eu 116.7(3)
C24 O2 C27 107.4(3)
C24 O2 Eu 130.5(3)
C27 O2 Eu 122.0(3)
N3 Si1 C16 114.8(2)
N3 Si1 C15 114.4(2)
C16 Si1 C15 105.2(3)
N3 Si1 C14 109.7(2)
C16 Si1 C14 104.3(3)
C15 Si1 C14 107.7(3)
N3 Si1 Eu 39.76(11)
C16 Si1 Eu 124.7(2)
C15 Si1 Eu 129.41(19)
C14 Si1 Eu 69.98(19)
N3 Si2 C18 110.08(19)
N3 Si2 C19 114.2(3)
C18 Si2 C19 105.4(2)
N3 Si2 C17 114.2(2)
C18 Si2 C17 106.5(3)
C19 Si2 C17 105.8(3)
N3 Si2 Eu 36.85(10)
C18 Si2 Eu 73.63(15)
C19 Si2 Eu 120.7(2)
C17 Si2 Eu 132.0(2)
N3 Eu N1 105.36(10)
N3 Eu N2 127.86(12)
N1 Eu N2 63.45(10)
N3 Eu O1 137.08(11)
N1 Eu O1 86.68(10)
N2 Eu O1 94.59(12)
N3 Eu O2 93.99(10)
N1 Eu O2 160.65(10)
N2 Eu O2 104.25(10)
O1 Eu O2 79.23(10)
N3 Eu Si1 25.93(8)
N1 Eu Si1 114.48(7)
N2 Eu Si1 153.74(9)
O1 Eu Si1 111.59(8)
O2 Eu Si1 83.30(7)
N3 Eu Si2 24.09(7)
N1 Eu Si2 94.60(7)
N2 Eu Si2 103.79(9)
O1 Eu Si2 160.06(9)
O2 Eu Si2 103.18(6)
Si1 Eu Si2 50.02(3)

loop_
_geom_bond_atom_site_label_1
_geom_bond_atom_site_label_2
_geom_bond_distance
C1 N2 1.316(5)
C1 C2 1.426(5)
C1 C7 1.508(5)
C2 C3 1.393(6)
C3 C4 1.362(7)
C4 C5 1.361(7)
C5 C6 1.384(6)
C6 C7 1.432(5)
C7 N1 1.314(5)
C8 N2 1.483(5)
C8 C9 1.512(6)
C8 C10 1.530(8)
C11 N1 1.478(5)
C11 C13 1.504(8)
C11 C12 1.530(7)
C14 Si1 1.883(6)
C15 Si1 1.877(5)
C16 Si1 1.865(5)
C17 Si2 1.898(5)
C18 Si2 1.874(5)
C19 Si2 1.882(6)
C20 C21 1.413(8)
C20 O1 1.447(6)
C21 C22 1.491(8)
C22 C23 1.410(8)
C23 O1 1.421(6)
C24 O2 1.437(6)
C24 C25 1.476(8)
C25 C26A 1.472(9)
C25 C26B 1.562(14)
C26A C27 1.530(9)
C26B C27 1.392(14)
C27 O2 1.445(5)
N1 Eu 2.540(3)
N2 Eu 2.558(3)
N3 Si2 1.679(3)
N3 Si1 1.687(3)
N3 Eu 2.468(3)
O1 Eu 2.573(3)
O2 Eu 2.600(3)
Si1 Eu 3.5165(13)
Si2 Eu 3.5965(11)

loop_
_geom_torsion_atom_site_label_1
_geom_torsion_atom_site_label_2
_geom_torsion_atom_site_label_3
_geom_torsion_atom_site_label_4
_geom_torsion
N2 C1 C2 C3 166.0(7)
C7 C1 C2 C3 -19.3(10)
C1 C2 C3 C4 -3.3(13)
C2 C3 C4 C5 6.1(10)
C3 C4 C5 C6 5.9(9)
C4 C5 C6 C7 -1.1(8)
C5 C6 C7 N1 161.7(4)
C5 C6 C7 C1 -22.0(7)
N2 C1 C7 N1 23.9(5)
C2 C1 C7 N1 -151.2(5)
N2 C1 C7 C6 -152.6(4)
C2 C1 C7 C6 32.3(6)
O1 C20 C21 C22 16.7(8)
C20 C21 C22 C23 -8.2(9)
C21 C22 C23 O1 -3.6(9)
O2 C24 C25 C26A -11.0(7)
O2 C24 C25 C26B -38.5(7)
C24 C25 C26A C27 -8.8(8)
C26B C25 C26A C27 62.1(12)
C26A C25 C26B C27 -78.6(13)
C24 C25 C26B C27 37.3(10)
C25 C26B C27 O2 -22.0(11)
C25 C26B C27 C26A 66.7(12)
C25 C26A C27 C26B -74.9(13)
C25 C26A C27 O2 25.3(7)
C6 C7 N1 C11 -9.4(5)
C1 C7 N1 C11 174.1(3)
C6 C7 N1 Eu 158.3(3)
C1 C7 N1 Eu -18.1(4)
C13 C11 N1 C7 -150.2(4)
C12 C11 N1 C7 89.0(4)
C13 C11 N1 Eu 41.8(5)
C12 C11 N1 Eu -79.0(4)
C2 C1 N2 C8 -9.9(6)
C7 C1 N2 C8 175.1(4)
C2 C1 N2 Eu 156.4(5)
C7 C1 N2 Eu -18.6(4)
C9 C8 N2 C1 -148.8(4)
C10 C8 N2 C1 90.3(5)
C9 C8 N2 Eu 44.7(5)
C10 C8 N2 Eu -76.2(4)
C22 C23 O1 C20 13.8(9)
C22 C23 O1 Eu -161.1(5)
C21 C20 O1 C23 -19.2(8)
C21 C20 O1 Eu 156.8(5)
C25 C24 O2 C27 27.8(6)
C25 C24 O2 Eu -156.1(4)
C26B C27 O2 C24 -2.7(9)
C26A C27 O2 C24 -33.6(6)
C26B C27 O2 Eu -179.2(7)
C26A C27 O2 Eu 149.9(4)
Si2 N3 Si1 C16 -65.2(3)
Eu N3 Si1 C16 115.3(3)
Si2 N3 Si1 C15 56.6(4)
Eu N3 Si1 C15 -123.0(3)
Si2 N3 Si1 C14 177.7(3)
Eu N3 Si1 C14 -1.8(3)
Si2 N3 Si1 Eu 179.5(3)
Si1 N3 Si2 C18 171.7(3)
Eu N3 Si2 C18 -8.8(3)
Si1 N3 Si2 C19 -70.0(3)
Eu N3 Si2 C19 109.5(2)
Si1 N3 Si2 C17 52.0(4)
Eu N3 Si2 C17 -128.6(3)
Si1 N3 Si2 Eu -179.5(4)
Si2 N3 Eu N1 65.76(19)
Si1 N3 Eu N1 -114.69(17)
Si2 N3 Eu N2 -2.3(2)
Si1 N3 Eu N2 177.25(14)
Si2 N3 Eu O1 167.72(16)
Si1 N3 Eu O1 -12.7(3)
Si2 N3 Eu O2 -113.82(18)
Si1 N3 Eu O2 65.73(18)
Si2 N3 Eu Si1 -179.6(3)
Si1 N3 Eu Si2 179.6(3)
C7 N1 Eu N3 -118.3(3)
C11 N1 Eu N3 49.3(3)
C7 N1 Eu N2 6.7(3)
C11 N1 Eu N2 174.4(3)
C7 N1 Eu O1 103.5(3)
C11 N1 Eu O1 -88.8(3)
C7 N1 Eu O2 60.4(4)
C11 N1 Eu O2 -132.0(3)
C7 N1 Eu Si1 -144.2(2)
C11 N1 Eu Si1 23.4(3)
C7 N1 Eu Si2 -96.4(3)
C11 N1 Eu Si2 71.2(3)
C1 N2 Eu N3 96.6(3)
C8 N2 Eu N3 -97.3(4)
C1 N2 Eu N1 7.3(3)
C8 N2 Eu N1 173.5(4)
C1 N2 Eu O1 -76.6(3)
C8 N2 Eu O1 89.5(4)
C1 N2 Eu O2 -156.7(3)
C8 N2 Eu O2 9.5(4)
C1 N2 Eu Si1 99.3(3)
C8 N2 Eu Si1 -94.5(4)
C1 N2 Eu Si2 95.6(3)
C8 N2 Eu Si2 -98.2(3)
C23 O1 Eu N3 11.8(6)
C20 O1 Eu N3 -162.7(4)
C23 O1 Eu N1 120.9(6)
C20 O1 Eu N1 -53.6(4)
C23 O1 Eu N2 -176.1(6)
C20 O1 Eu N2 9.4(4)
C23 O1 Eu O2 -72.4(6)
C20 O1 Eu O2 113.1(4)
C23 O1 Eu Si1 5.9(6)
C20 O1 Eu Si1 -168.6(4)
C23 O1 Eu Si2 26.6(7)
C20 O1 Eu Si2 -147.9(4)
C24 O2 Eu N3 -148.0(4)
C27 O2 Eu N3 27.6(4)
C24 O2 Eu N1 33.2(6)
C27 O2 Eu N1 -151.1(4)
C24 O2 Eu N2 81.3(4)
C27 O2 Eu N2 -103.1(4)
C24 O2 Eu O1 -10.8(4)
C27 O2 Eu O1 164.9(4)
C24 O2 Eu Si1 -124.3(4)
C27 O2 Eu Si1 51.3(3)
C24 O2 Eu Si2 -170.5(4)
C27 O2 Eu Si2 5.1(4)
C16 Si1 Eu N3 -87.9(3)
C15 Si1 Eu N3 81.4(3)
C14 Si1 Eu N3 178.2(3)
N3 Si1 Eu N1 74.30(19)
C16 Si1 Eu N1 -13.6(3)
C15 Si1 Eu N1 155.7(3)
C14 Si1 Eu N1 -107.5(2)
N3 Si1 Eu N2 -4.9(2)
C16 Si1 Eu N2 -92.8(3)
C15 Si1 Eu N2 76.5(3)
C14 Si1 Eu N2 173.3(3)
N3 Si1 Eu O1 170.72(19)
C16 Si1 Eu O1 82.8(3)
C15 Si1 Eu O1 -107.9(3)
C14 Si1 Eu O1 -11.1(2)
N3 Si1 Eu O2 -113.70(18)
C16 Si1 Eu O2 158.4(3)
C15 Si1 Eu O2 -32.3(3)
C14 Si1 Eu O2 64.5(2)
N3 Si1 Eu Si2 -0.24(17)
C16 Si1 Eu Si2 -88.1(3)
C15 Si1 Eu Si2 81.1(3)
C14 Si1 Eu Si2 178.0(2)
C18 Si2 Eu N3 171.4(3)
C19 Si2 Eu N3 -90.1(3)
C17 Si2 Eu N3 73.7(3)
N3 Si2 Eu N1 -118.1(2)
C18 Si2 Eu N1 53.28(19)
C19 Si2 Eu N1 151.8(2)
C17 Si2 Eu N1 -44.4(3)
N3 Si2 Eu N2 178.13(19)
C18 Si2 Eu N2 -10.48(19)
C19 Si2 Eu N2 88.0(2)
C17 Si2 Eu N2 -108.2(3)
N3 Si2 Eu O1 -25.1(3)
C18 Si2 Eu O1 146.3(3)
C19 Si2 Eu O1 -115.2(3)
C17 Si2 Eu O1 48.5(4)
N3 Si2 Eu O2 69.60(19)
C18 Si2 Eu O2 -119.02(19)
C19 Si2 Eu O2 -20.5(2)
C17 Si2 Eu O2 143.3(3)
N3 Si2 Eu Si1 0.26(18)
C18 Si2 Eu Si1 171.64(18)
C19 Si2 Eu Si1 -89.9(2)
C17 Si2 Eu Si1 73.9(3)
